data_7003576
loop_
_publ_author_name
'Robertson, Stuart D.'
'Chivers, Tristram'

_publ_section_title
;
 Synthesis, NMR characterisation and X-ray structures of mixed
 chalcogenido PNP ligands containing tellurium: crystal structures of
 SeiPr2PNP(H)iPr2 and [NaN(EPiPr2)2]\\infty (E = Se, Te)
;
_journal_issue 13
_journal_name_full 'Dalton Transactions'
_journal_page_first 1765
_journal_page_last 1772
_journal_paper_doi 10.1039/b717287g
_journal_year 2008
_chemical_formula_moiety 'C12 H28 N Na P2 Se2'
_chemical_formula_sum 'C12 H28 N Na P2 Se2'
_chemical_formula_weight 429.20
_chemical_name_systematic
;
?
;
_space_group_IT_number 2
_symmetry_cell_setting triclinic
_symmetry_space_group_name_Hall '-P 1'
_symmetry_space_group_name_H-M 'P -1'
_atom_sites_solution_hydrogens geom
_atom_sites_solution_primary direct
_atom_sites_solution_secondary difmap
_audit_creation_method SHELXL-97
_cell_angle_alpha 106.746(3)
_cell_angle_beta 99.958(3)
_cell_angle_gamma 104.559(3)
_cell_formula_units_Z 2
_cell_length_a 7.9188(4)
_cell_length_b 9.6259(4)
_cell_length_c 13.0855(6)
_cell_measurement_temperature 173(2)
_cell_volume 891.50(8)
_computing_cell_refinement 'Nonius DENZO'
_computing_data_collection 'Nonius COLLECT'
_computing_data_reduction 'Nonius DENZO'
_computing_molecular_graphics 'Bruker SHELXTL'
_computing_publication_material 'Bruker SHELXTL'
_computing_structure_refinement 'SHELXL-97 (Sheldrick, 1997)'
_computing_structure_solution 'Bruker SHELXTL'
_diffrn_ambient_temperature 173(2)
_diffrn_measured_fraction_theta_full 0.994
_diffrn_measured_fraction_theta_max 0.994
_diffrn_measurement_device_type 'Nonius Kappa CCD'
_diffrn_measurement_method 'phi\omega scans'
_diffrn_radiation_monochromator graphite
_diffrn_radiation_source 'fine-focus sealed tube'
_diffrn_radiation_type MoK\a
_diffrn_radiation_wavelength 0.71073
_diffrn_reflns_av_R_equivalents 0.0265
_diffrn_reflns_av_sigmaI/netI 0.0400
_diffrn_reflns_limit_h_max 9
_diffrn_reflns_limit_h_min -9
_diffrn_reflns_limit_k_max 11
_diffrn_reflns_limit_k_min -11
_diffrn_reflns_limit_l_max 15
_diffrn_reflns_limit_l_min -15
_diffrn_reflns_number 12986
_diffrn_reflns_theta_full 25.02
_diffrn_reflns_theta_max 25.02
_diffrn_reflns_theta_min 3.59
_exptl_absorpt_coefficient_mu 4.337
_exptl_absorpt_correction_T_max 0.7229
_exptl_absorpt_correction_T_min 0.4775
_exptl_absorpt_correction_type integration
_exptl_absorpt_process_details 'HKL Scalepack (Otwinowski and Minor 1997)'
_exptl_crystal_colour colourless
_exptl_crystal_density_diffrn 1.599
_exptl_crystal_density_method 'not measured'
_exptl_crystal_description plate
_exptl_crystal_F_000 432
_exptl_crystal_size_max 0.20
_exptl_crystal_size_mid 0.10
_exptl_crystal_size_min 0.08
_refine_diff_density_max 0.432
_refine_diff_density_min -0.363
_refine_diff_density_rms 0.077
_refine_ls_extinction_method none
_refine_ls_goodness_of_fit_ref 1.029
_refine_ls_hydrogen_treatment constr
_refine_ls_matrix_type full
_refine_ls_number_parameters 171
_refine_ls_number_reflns 3139
_refine_ls_number_restraints 0
_refine_ls_restrained_S_all 1.029
_refine_ls_R_factor_all 0.0375
_refine_ls_R_factor_gt 0.0268
_refine_ls_shift/su_max 0.001
_refine_ls_shift/su_mean 0.000
_refine_ls_structure_factor_coef Fsqd
_refine_ls_weighting_details 'calc w=1/[\s^2^(Fo^2^)+(0.0224P)^2^+0.5108P] where P=(Fo^2^+2Fc^2^)/3'
_refine_ls_weighting_scheme calc
_refine_ls_wR_factor_gt 0.0563
_refine_ls_wR_factor_ref 0.0597
_reflns_number_gt 2644
_reflns_number_total 3139
_reflns_threshold_expression >2sigma(I)
_cod_data_source_file b717287g.txt
_cod_data_source_block 4Na
_cod_depositor_comments
;
The following automatic conversions were performed:
'_symmetry_cell_setting' value 'Triclinic' changed to 'triclinic'
according to '/home/saulius/struct/CIF-dictionaries/cif_core.dic'
dictionary named 'cif_core.dic' version 2.4.1 from 2010-06-29.

Automatic conversion script
Id: cif_fix_enum 1527 2010-12-29 10:47:43Z saulius 
;
_cod_database_code 7003576

loop_
_symmetry_equiv_pos_as_xyz
'x, y, z'
'-x, -y, -z'

loop_
_atom_site_label
_atom_site_type_symbol
_atom_site_fract_x
_atom_site_fract_y
_atom_site_fract_z
_atom_site_U_iso_or_equiv
_atom_site_adp_type
_atom_site_occupancy
_atom_site_symmetry_multiplicity
_atom_site_calc_flag
_atom_site_refinement_flags
_atom_site_disorder_assembly
_atom_site_disorder_group
Se1 Se 0.00681(4) 0.80065(3) 0.04100(2) 0.02192(10) Uani 1 1 d . . .
Se2 Se 0.53202(4) 1.16556(3) 0.16448(2) 0.02343(10) Uani 1 1 d . . .
P1 P 0.17407(10) 0.79164(8) 0.18778(6) 0.01603(17) Uani 1 1 d . . .
P2 P 0.42679(10) 1.11583(8) 0.29735(6) 0.01685(17) Uani 1 1 d . . .
N1 N 0.3114(3) 0.9459(3) 0.28095(19) 0.0184(5) Uani 1 1 d . . .
Na1 Na 0.24269(18) 1.00606(14) -0.04082(10) 0.0303(3) Uani 1 1 d . . .
C10 C 0.2951(4) 0.6549(3) 0.1405(2) 0.0188(6) Uani 1 1 d . . .
H10 H 0.2043 0.5598 0.0836 0.023 Uiso 1 1 calc R . .
C11 C 0.3828(5) 0.6102(4) 0.2342(3) 0.0292(8) Uani 1 1 d . . .
H11A H 0.4521 0.5432 0.2066 0.044 Uiso 1 1 calc R . .
H11B H 0.2886 0.5562 0.2616 0.044 Uiso 1 1 calc R . .
H11C H 0.4640 0.7026 0.2945 0.044 Uiso 1 1 calc R . .
C12 C 0.4347(4) 0.7188(4) 0.0853(3) 0.0269(7) Uani 1 1 d . . .
H12A H 0.5246 0.8133 0.1388 0.040 Uiso 1 1 calc R . .
H12B H 0.3745 0.7407 0.0226 0.040 Uiso 1 1 calc R . .
H12C H 0.4950 0.6435 0.0588 0.040 Uiso 1 1 calc R . .
C20 C 0.0246(4) 0.7024(3) 0.2593(2) 0.0213(7) Uani 1 1 d . . .
H20 H 0.1033 0.6934 0.3240 0.026 Uiso 1 1 calc R . .
C21 C -0.0852(4) 0.8029(3) 0.3046(3) 0.0260(7) Uani 1 1 d . . .
H21A H -0.1683 0.8102 0.2430 0.039 Uiso 1 1 calc R . .
H21B H -0.0033 0.9054 0.3511 0.039 Uiso 1 1 calc R . .
H21C H -0.1547 0.7579 0.3488 0.039 Uiso 1 1 calc R . .
C22 C -0.1007(5) 0.5411(3) 0.1877(3) 0.0319(8) Uani 1 1 d . . .
H22A H -0.1706 0.4968 0.2320 0.048 Uiso 1 1 calc R . .
H22B H -0.0282 0.4770 0.1603 0.048 Uiso 1 1 calc R . .
H22C H -0.1834 0.5461 0.1249 0.048 Uiso 1 1 calc R . .
C30 C 0.3028(4) 1.2504(3) 0.3416(2) 0.0210(7) Uani 1 1 d . . .
H30 H 0.3821 1.3556 0.3534 0.025 Uiso 1 1 calc R . .
C31 C 0.2578(4) 1.2508(3) 0.4511(2) 0.0258(7) Uani 1 1 d . . .
H31A H 0.1758 1.3107 0.4661 0.039 Uiso 1 1 calc R . .
H31B H 0.3695 1.2965 0.5113 0.039 Uiso 1 1 calc R . .
H31C H 0.1995 1.1454 0.4458 0.039 Uiso 1 1 calc R . .
C32 C 0.1294(4) 1.2142(4) 0.2521(3) 0.0289(8) Uani 1 1 d . . .
H32A H 0.0518 1.1095 0.2365 0.043 Uiso 1 1 calc R . .
H32B H 0.1604 1.2234 0.1845 0.043 Uiso 1 1 calc R . .
H32C H 0.0650 1.2864 0.2782 0.043 Uiso 1 1 calc R . .
C40 C 0.6178(4) 1.1730(3) 0.4194(2) 0.0221(7) Uani 1 1 d . . .
H40 H 0.5667 1.1588 0.4818 0.026 Uiso 1 1 calc R . .
C41 C 0.7315(4) 1.3424(3) 0.4554(3) 0.0338(8) Uani 1 1 d . . .
H41A H 0.8356 1.3662 0.5176 0.051 Uiso 1 1 calc R . .
H41B H 0.6572 1.4070 0.4782 0.051 Uiso 1 1 calc R . .
H41C H 0.7743 1.3619 0.3933 0.051 Uiso 1 1 calc R . .
C42 C 0.7342(4) 1.0693(4) 0.3979(3) 0.0292(8) Uani 1 1 d . . .
H42A H 0.7890 1.0830 0.3383 0.044 Uiso 1 1 calc R . .
H42B H 0.6588 0.9624 0.3762 0.044 Uiso 1 1 calc R . .
H42C H 0.8298 1.0957 0.4654 0.044 Uiso 1 1 calc R . .

loop_
_atom_site_aniso_label
_atom_site_aniso_U_11
_atom_site_aniso_U_22
_atom_site_aniso_U_33
_atom_site_aniso_U_23
_atom_site_aniso_U_13
_atom_site_aniso_U_12
Se1 0.02612(18) 0.02238(16) 0.01698(17) 0.00785(13) 0.00179(13) 0.00875(13)
Se2 0.02828(19) 0.02264(17) 0.01993(17) 0.00888(13) 0.01005(14) 0.00486(14)
P1 0.0192(4) 0.0141(4) 0.0148(4) 0.0059(3) 0.0037(3) 0.0048(3)
P2 0.0201(4) 0.0147(4) 0.0148(4) 0.0050(3) 0.0040(3) 0.0045(3)
N1 0.0207(13) 0.0166(12) 0.0166(12) 0.0067(10) 0.0039(11) 0.0035(10)
Na1 0.0328(7) 0.0358(7) 0.0263(7) 0.0138(6) 0.0092(6) 0.0134(6)
C10 0.0207(16) 0.0157(14) 0.0184(15) 0.0035(12) 0.0046(13) 0.0063(12)
C11 0.0316(19) 0.0302(17) 0.0368(19) 0.0198(15) 0.0120(16) 0.0171(15)
C12 0.0278(19) 0.0297(17) 0.0275(18) 0.0105(14) 0.0106(15) 0.0133(15)
C20 0.0238(17) 0.0203(15) 0.0198(16) 0.0102(13) 0.0041(13) 0.0043(13)
C21 0.0249(17) 0.0278(17) 0.0246(17) 0.0079(14) 0.0107(14) 0.0061(14)
C22 0.034(2) 0.0238(16) 0.037(2) 0.0113(15) 0.0168(16) 0.0027(15)
C30 0.0284(18) 0.0155(14) 0.0201(16) 0.0061(12) 0.0078(14) 0.0079(13)
C31 0.0342(19) 0.0233(16) 0.0234(17) 0.0070(13) 0.0125(15) 0.0126(14)
C32 0.0341(19) 0.0287(17) 0.0311(18) 0.0131(15) 0.0093(15) 0.0186(15)
C40 0.0240(17) 0.0212(15) 0.0163(16) 0.0048(13) -0.0001(13) 0.0050(13)
C41 0.030(2) 0.0268(17) 0.0292(19) 0.0058(15) -0.0046(16) -0.0031(15)
C42 0.0268(18) 0.0291(17) 0.0299(19) 0.0091(15) 0.0023(15) 0.0107(15)

loop_
_atom_type_symbol
_atom_type_description
_atom_type_scat_dispersion_real
_atom_type_scat_dispersion_imag
_atom_type_scat_source
C C 0.0033 0.0016 'International Tables Vol C Tables 4.2.6.8 and 6.1.1.4'
H H 0.0000 0.0000 'International Tables Vol C Tables 4.2.6.8 and 6.1.1.4'
N N 0.0061 0.0033 'International Tables Vol C Tables 4.2.6.8 and 6.1.1.4'
Na Na 0.0362 0.0249 'International Tables Vol C Tables 4.2.6.8 and 6.1.1.4'
P P 0.1023 0.0942 'International Tables Vol C Tables 4.2.6.8 and 6.1.1.4'
Se Se -0.0929 2.2259 'International Tables Vol C Tables 4.2.6.8 and 6.1.1.4'

loop_
_geom_angle_atom_site_label_1
_geom_angle_atom_site_label_2
_geom_angle_atom_site_label_3
_geom_angle
_geom_angle_site_symmetry_1
_geom_angle_site_symmetry_3
_geom_angle_publ_flag
P1 Se1 Na1 107.04(4) . . ?
P1 Se1 Na1 125.36(4) . 2_575 ?
Na1 Se1 Na1 88.01(4) . 2_575 ?
P2 Se2 Na1 107.61(4) . . ?
P2 Se2 Na1 124.67(4) . 2_675 ?
Na1 Se2 Na1 85.37(4) . 2_675 ?
N1 P1 C20 105.25(13) . . ?
N1 P1 C10 110.26(13) . . ?
C20 P1 C10 104.52(13) . . ?
N1 P1 Se1 120.23(9) . . ?
C20 P1 Se1 108.20(10) . . ?
C10 P1 Se1 107.27(10) . . ?
N1 P2 C40 105.48(13) . . ?
N1 P2 C30 110.91(14) . . ?
C40 P2 C30 103.20(13) . . ?
N1 P2 Se2 120.41(10) . . ?
C40 P2 Se2 108.52(11) . . ?
C30 P2 Se2 106.98(10) . . ?
P2 N1 P1 141.59(16) . . ?
Se2 Na1 Se1 97.23(5) . . ?
Se2 Na1 Se1 106.40(5) . 2_575 ?
Se1 Na1 Se1 91.99(4) . 2_575 ?
Se2 Na1 Se2 94.63(4) . 2_675 ?
Se1 Na1 Se2 109.10(4) . 2_675 ?
Se1 Na1 Se2 148.16(5) 2_575 2_675 ?
C12 C10 C11 110.8(3) . . ?
C12 C10 P1 110.6(2) . . ?
C11 C10 P1 112.3(2) . . ?
C12 C10 H10 107.6 . . ?
C11 C10 H10 107.6 . . ?
P1 C10 H10 107.6 . . ?
C10 C11 H11A 109.5 . . ?
C10 C11 H11B 109.5 . . ?
H11A C11 H11B 109.5 . . ?
C10 C11 H11C 109.5 . . ?
H11A C11 H11C 109.5 . . ?
H11B C11 H11C 109.5 . . ?
C10 C12 H12A 109.5 . . ?
C10 C12 H12B 109.5 . . ?
H12A C12 H12B 109.5 . . ?
C10 C12 H12C 109.5 . . ?
H12A C12 H12C 109.5 . . ?
H12B C12 H12C 109.5 . . ?
C21 C20 C22 110.3(3) . . ?
C21 C20 P1 111.0(2) . . ?
C22 C20 P1 113.4(2) . . ?
C21 C20 H20 107.3 . . ?
C22 C20 H20 107.3 . . ?
P1 C20 H20 107.3 . . ?
C20 C21 H21A 109.5 . . ?
C20 C21 H21B 109.5 . . ?
H21A C21 H21B 109.5 . . ?
C20 C21 H21C 109.5 . . ?
H21A C21 H21C 109.5 . . ?
H21B C21 H21C 109.5 . . ?
C20 C22 H22A 109.5 . . ?
C20 C22 H22B 109.5 . . ?
H22A C22 H22B 109.5 . . ?
C20 C22 H22C 109.5 . . ?
H22A C22 H22C 109.5 . . ?
H22B C22 H22C 109.5 . . ?
C32 C30 C31 110.1(3) . . ?
C32 C30 P2 111.1(2) . . ?
C31 C30 P2 111.7(2) . . ?
C32 C30 H30 107.9 . . ?
C31 C30 H30 107.9 . . ?
P2 C30 H30 107.9 . . ?
C30 C31 H31A 109.5 . . ?
C30 C31 H31B 109.5 . . ?
H31A C31 H31B 109.5 . . ?
C30 C31 H31C 109.5 . . ?
H31A C31 H31C 109.5 . . ?
H31B C31 H31C 109.5 . . ?
C30 C32 H32A 109.5 . . ?
C30 C32 H32B 109.5 . . ?
H32A C32 H32B 109.5 . . ?
C30 C32 H32C 109.5 . . ?
H32A C32 H32C 109.5 . . ?
H32B C32 H32C 109.5 . . ?
C42 C40 C41 111.2(3) . . ?
C42 C40 P2 110.3(2) . . ?
C41 C40 P2 112.3(2) . . ?
C42 C40 H40 107.6 . . ?
C41 C40 H40 107.6 . . ?
P2 C40 H40 107.6 . . ?
C40 C41 H41A 109.5 . . ?
C40 C41 H41B 109.5 . . ?
H41A C41 H41B 109.5 . . ?
C40 C41 H41C 109.5 . . ?
H41A C41 H41C 109.5 . . ?
H41B C41 H41C 109.5 . . ?
C40 C42 H42A 109.5 . . ?
C40 C42 H42B 109.5 . . ?
H42A C42 H42B 109.5 . . ?
C40 C42 H42C 109.5 . . ?
H42A C42 H42C 109.5 . . ?
H42B C42 H42C 109.5 . . ?

loop_
_geom_bond_atom_site_label_1
_geom_bond_atom_site_label_2
_geom_bond_distance
_geom_bond_site_symmetry_2
_geom_bond_publ_flag
Se1 P1 2.1737(10) . ?
Se1 Na1 2.9325(16) . ?
Se1 Na1 3.0356(15) 2_575 ?
Se2 P2 2.1741(10) . ?
Se2 Na1 2.924(2) . ?
Se2 Na1 3.0772(16) 2_675 ?
P1 N1 1.600(2) . ?
P1 C20 1.831(3) . ?
P1 C10 1.845(3) . ?
P2 N1 1.592(2) . ?
P2 C40 1.838(3) . ?
P2 C30 1.839(3) . ?
C10 C12 1.521(4) . ?
C10 C11 1.526(4) . ?
C10 H10 1.0000 . ?
C11 H11A 0.9800 . ?
C11 H11B 0.9800 . ?
C11 H11C 0.9800 . ?
C12 H12A 0.9800 . ?
C12 H12B 0.9800 . ?
C12 H12C 0.9800 . ?
C20 C21 1.521(4) . ?
C20 C22 1.529(4) . ?
C20 H20 1.0000 . ?
C21 H21A 0.9800 . ?
C21 H21B 0.9800 . ?
C21 H21C 0.9800 . ?
C22 H22A 0.9800 . ?
C22 H22B 0.9800 . ?
C22 H22C 0.9800 . ?
C30 C32 1.532(4) . ?
C30 C31 1.534(4) . ?
C30 H30 1.0000 . ?
C31 H31A 0.9800 . ?
C31 H31B 0.9800 . ?
C31 H31C 0.9800 . ?
C32 H32A 0.9800 . ?
C32 H32B 0.9800 . ?
C32 H32C 0.9800 . ?
C40 C42 1.522(4) . ?
C40 C41 1.537(4) . ?
C40 H40 1.0000 . ?
C41 H41A 0.9800 . ?
C41 H41B 0.9800 . ?
C41 H41C 0.9800 . ?
C42 H42A 0.9800 . ?
C42 H42B 0.9800 . ?
C42 H42C 0.9800 . ?

loop_
_geom_torsion_atom_site_label_1
_geom_torsion_atom_site_label_2
_geom_torsion_atom_site_label_3
_geom_torsion_atom_site_label_4
_geom_torsion
_geom_torsion_site_symmetry_1
_geom_torsion_site_symmetry_2
_geom_torsion_site_symmetry_3
_geom_torsion_site_symmetry_4
_geom_torsion_publ_flag
Na1 Se1 P1 N1 46.10(12) . . . . ?
Na1 Se1 P1 N1 -53.85(12) 2_575 . . . ?
Na1 Se1 P1 C20 166.91(10) . . . . ?
Na1 Se1 P1 C20 66.96(11) 2_575 . . . ?
Na1 Se1 P1 C10 -80.84(11) . . . . ?
Na1 Se1 P1 C10 179.21(10) 2_575 . . . ?
Na1 Se2 P2 N1 44.52(12) . . . . ?
Na1 Se2 P2 N1 -52.18(12) 2_675 . . . ?
Na1 Se2 P2 C40 166.06(10) . . . . ?
Na1 Se2 P2 C40 69.36(11) 2_675 . . . ?
Na1 Se2 P2 C30 -83.21(11) . . . . ?
Na1 Se2 P2 C30 -179.90(10) 2_675 . . . ?
C40 P2 N1 P1 -154.0(3) . . . . ?
C30 P2 N1 P1 94.9(3) . . . . ?
Se2 P2 N1 P1 -31.0(3) . . . . ?
C20 P1 N1 P2 -148.7(3) . . . . ?
C10 P1 N1 P2 99.1(3) . . . . ?
Se1 P1 N1 P2 -26.5(3) . . . . ?
P2 Se2 Na1 Se1 -15.02(4) . . . . ?
Na1 Se2 Na1 Se1 109.95(5) 2_675 . . . ?
P2 Se2 Na1 Se1 79.22(5) . . . 2_575 ?
Na1 Se2 Na1 Se1 -155.82(6) 2_675 . . 2_575 ?
P2 Se2 Na1 Se2 -124.97(4) . . . 2_675 ?
Na1 Se2 Na1 Se2 0.0 2_675 . . 2_675 ?
P1 Se1 Na1 Se2 -19.70(4) . . . . ?
Na1 Se1 Na1 Se2 106.81(5) 2_575 . . . ?
P1 Se1 Na1 Se1 -126.51(4) . . . 2_575 ?
Na1 Se1 Na1 Se1 0.0 2_575 . . 2_575 ?
P1 Se1 Na1 Se2 77.77(5) . . . 2_675 ?
Na1 Se1 Na1 Se2 -155.72(6) 2_575 . . 2_675 ?
N1 P1 C10 C12 -63.7(2) . . . . ?
C20 P1 C10 C12 -176.4(2) . . . . ?
Se1 P1 C10 C12 68.9(2) . . . . ?
N1 P1 C10 C11 60.6(2) . . . . ?
C20 P1 C10 C11 -52.0(2) . . . . ?
Se1 P1 C10 C11 -166.75(19) . . . . ?
N1 P1 C20 C21 63.4(2) . . . . ?
C10 P1 C20 C21 179.6(2) . . . . ?
Se1 P1 C20 C21 -66.3(2) . . . . ?
N1 P1 C20 C22 -171.8(2) . . . . ?
C10 P1 C20 C22 -55.6(2) . . . . ?
Se1 P1 C20 C22 58.5(2) . . . . ?
N1 P2 C30 C32 -63.9(2) . . . . ?
C40 P2 C30 C32 -176.4(2) . . . . ?
Se2 P2 C30 C32 69.2(2) . . . . ?
N1 P2 C30 C31 59.4(2) . . . . ?
C40 P2 C30 C31 -53.1(2) . . . . ?
Se2 P2 C30 C31 -167.46(18) . . . . ?
N1 P2 C40 C42 62.2(2) . . . . ?
C30 P2 C40 C42 178.6(2) . . . . ?
Se2 P2 C40 C42 -68.1(2) . . . . ?
N1 P2 C40 C41 -173.2(2) . . . . ?
C30 P2 C40 C41 -56.8(3) . . . . ?
Se2 P2 C40 C41 56.5(2) . . . . ?
